data_7155046
loop_
_publ_author_name
'Tauber, Johannes'
'Rohr, Markus'
'Walter, Thorsten'
'Schollmeyer, Dieter'
'Rahn-Hotze, Karin'
'Erkel, Gerhard'
'Opatz, Till'

_publ_section_title
;
 A surprising switch in absolute configuration of anti-inflammatory
 macrolactones.
;
_journal_issue 15
_journal_name_full 'Organic &amp; biomolecular chemistry'
_journal_page_first 3695
_journal_page_last 3698
_journal_paper_doi 10.1039/c6ob00430j
_journal_volume 14
_journal_year 2016
_chemical_absolute_configuration ad
_chemical_formula_moiety 'C18 H21 Cl O5, H2 O'
_chemical_formula_sum 'C18 H23 Cl O6'
_chemical_formula_weight 370.81
_chemical_name_systematic (14S,15R)-14-deoxyoxacyclododecindione
_space_group_crystal_system monoclinic
_space_group_IT_number 4
_space_group_name_Hall 'P 2yb'
_space_group_name_H-M_alt 'P 1 21 1'
_symmetry_space_group_name_Hall 'P 2yb'
_symmetry_space_group_name_H-M 'P 1 21 1'
_atom_sites_solution_hydrogens mixed
_audit_creation_method SHELXL-2014/7
_audit_update_record
;
2016-02-18 deposited with the CCDC.
2016-03-22 downloaded from the CCDC.
;
_cell_angle_alpha 90
_cell_angle_beta 102.966(5)
_cell_angle_gamma 90
_cell_formula_units_Z 2
_cell_length_a 9.8624(6)
_cell_length_b 8.7885(5)
_cell_length_c 10.6755(6)
_cell_measurement_reflns_used 5701
_cell_measurement_temperature 193(2)
_cell_measurement_theta_max 28.27
_cell_measurement_theta_min 2.54
_cell_volume 901.71(9)
_computing_cell_refinement 'STOE X-AREA'
_computing_data_collection 'STOE X-AREA'
_computing_data_reduction 'STOE X-RED'
_computing_structure_refinement 'SHELXL-2014/7 (Sheldrick, 2014)'
_computing_structure_solution SIR-2004
_diffrn_ambient_temperature 193(2)
_diffrn_detector 'image plate (34 cm diameter)'
_diffrn_detector_area_resol_mean 6.67
_diffrn_detector_type STOE
_diffrn_measured_fraction_theta_full 0.997
_diffrn_measured_fraction_theta_max 0.996
_diffrn_measurement_details ' 158 frames, detector distance = 70 mm'
_diffrn_measurement_device '2-circle goniometer'
_diffrn_measurement_device_type 'STOE IPDS 2T'
_diffrn_measurement_method 'rotation method'
_diffrn_radiation_type MoK\a
_diffrn_radiation_wavelength 0.71073
_diffrn_reflns_av_R_equivalents 0.0361
_diffrn_reflns_av_unetI/netI 0.0587
_diffrn_reflns_Laue_measured_fraction_full 0.997
_diffrn_reflns_Laue_measured_fraction_max 0.996
_diffrn_reflns_limit_h_max 13
_diffrn_reflns_limit_h_min -10
_diffrn_reflns_limit_k_max 11
_diffrn_reflns_limit_k_min -11
_diffrn_reflns_limit_l_max 14
_diffrn_reflns_limit_l_min -14
_diffrn_reflns_number 6802
_diffrn_reflns_point_group_measured_fraction_full 0.997
_diffrn_reflns_point_group_measured_fraction_max 0.994
_diffrn_reflns_theta_full 25.242
_diffrn_reflns_theta_max 28.209
_diffrn_reflns_theta_min 2.542
_diffrn_source 'sealed X-ray tube, 12 x 0.4 mm long-fine focus'
_exptl_absorpt_coefficient_mu 0.243
_exptl_absorpt_correction_type none
_exptl_crystal_colour colourless
_exptl_crystal_density_diffrn 1.366
_exptl_crystal_description block
_exptl_crystal_F_000 392
_exptl_crystal_recrystallization_method 'Re-crystallisation from solvent: EE/PE'
_exptl_crystal_size_max 0.290
_exptl_crystal_size_mid 0.130
_exptl_crystal_size_min 0.070
_refine_diff_density_max 0.375
_refine_diff_density_min -0.309
_refine_diff_density_rms 0.062
_refine_ls_abs_structure_details
;
 Flack x determined using 1339 quotients [(I+)-(I-)]/[(I+)+(I-)]
 (Parsons, Flack and Wagner, Acta Cryst. B69 (2013) 249-259).
;
_refine_ls_abs_structure_Flack 0.06(5)
_refine_ls_extinction_method none
_refine_ls_goodness_of_fit_ref 1.092
_refine_ls_hydrogen_treatment mixed
_refine_ls_matrix_type full
_refine_ls_number_parameters 241
_refine_ls_number_reflns 4421
_refine_ls_number_restraints 1
_refine_ls_restrained_S_all 1.092
_refine_ls_R_factor_all 0.0690
_refine_ls_R_factor_gt 0.0449
_refine_ls_shift/su_max 0.000
_refine_ls_shift/su_mean 0.000
_refine_ls_structure_factor_coef Fsqd
_refine_ls_weighting_details 'w=1/[\s^2^(Fo^2^)+(0.0397P)^2^+0.8603P] where P=(Fo^2^+2Fc^2^)/3'
_refine_ls_weighting_scheme calc
_refine_ls_wR_factor_gt 0.1022
_refine_ls_wR_factor_ref 0.1260
_reflns_Friedel_coverage 0.874
_reflns_Friedel_fraction_full 0.997
_reflns_Friedel_fraction_max 0.991
_reflns_number_gt 3448
_reflns_number_total 4421
_reflns_threshold_expression 'I > 2\s(I)'
_cod_data_source_file c6ob00430j2.cif
_cod_data_source_block 4
_cod_depositor_comments 'Adding full bibliography for 7155046.cif.'
_cod_database_code 7155046
_shelx_shelxl_version_number 2014/7
_shelx_space_group_comment
;
The symmetry employed for this shelxl refinement is uniquely defined
by the following loop, which should always be used as a source of
symmetry information in preference to the above space-group names.
They are only intended as comments.
;
_shelx_estimated_absorpt_t_min 0.933
_shelx_estimated_absorpt_t_max 0.983

loop_
_space_group_symop_operation_xyz
'x, y, z'
'-x, y+1/2, -z'

loop_
_atom_site_label
_atom_site_type_symbol
_atom_site_fract_x
_atom_site_fract_y
_atom_site_fract_z
_atom_site_U_iso_or_equiv
_atom_site_adp_type
_atom_site_occupancy
_atom_site_site_symmetry_order
_atom_site_calc_flag
_atom_site_refinement_flags_posn
_atom_site_refinement_flags_adp
Cl1 Cl 0.53859(13) 0.35107(13) 0.67139(11) 0.0285(3) Uani 1 1 d . .
C1 C 0.2653(5) 0.1985(5) 0.7806(4) 0.0209(9) Uani 1 1 d . .
C2 C 0.3790(5) 0.2810(5) 0.8745(4) 0.0204(9) Uani 1 1 d . .
H2A H 0.3602 0.2717 0.9615 0.025 Uiso 1 1 calc R U
H2B H 0.4684 0.2291 0.8761 0.025 Uiso 1 1 calc R U
C3 C 0.3953(5) 0.4471(5) 0.8466(4) 0.0190(9) Uani 1 1 d . .
C4 C 0.4655(5) 0.4887(5) 0.7525(4) 0.0204(9) Uani 1 1 d . .
C5 C 0.4778(5) 0.6405(5) 0.7190(4) 0.0217(9) Uani 1 1 d . .
C6 C 0.4208(5) 0.7523(5) 0.7846(4) 0.0213(9) Uani 1 1 d . .
H6 H 0.4282 0.8564 0.7632 0.026 Uiso 1 1 calc R U
C7 C 0.3537(5) 0.7127(5) 0.8803(4) 0.0199(9) Uani 1 1 d . .
C8 C 0.3405(4) 0.5598(5) 0.9117(4) 0.0186(8) Uani 1 1 d . .
C9 C 0.2717(5) 0.5207(5) 1.0204(4) 0.0228(9) Uani 1 1 d . .
C10 C 0.1307(5) 0.4514(5) 0.9908(5) 0.0248(10) Uani 1 1 d . .
C11 C 0.0528(5) 0.4662(6) 0.8713(5) 0.0273(10) Uani 1 1 d . .
H11 H 0.0924 0.5231 0.8128 0.033 Uiso 1 1 calc R U
C12 C -0.0896(5) 0.4028(6) 0.8199(5) 0.0339(12) Uani 1 1 d . .
H12A H -0.1505 0.4834 0.7727 0.041 Uiso 1 1 calc R U
H12B H -0.1297 0.3687 0.8922 0.041 Uiso 1 1 calc R U
C13 C -0.0844(5) 0.2686(6) 0.7297(5) 0.0311(11) Uani 1 1 d . .
H13A H -0.1764 0.2182 0.7107 0.037 Uiso 1 1 calc R U
H13B H -0.0156 0.1940 0.7755 0.037 Uiso 1 1 calc R U
C14 C -0.0463(5) 0.3092(6) 0.6009(4) 0.0268(10) Uani 1 1 d . .
H14 H -0.0268 0.4209 0.6021 0.032 Uiso 1 1 calc R U
C15 C 0.0855(5) 0.2270(5) 0.5858(5) 0.0259(10) Uani 1 1 d . .
H15 H 0.0754 0.1153 0.5992 0.031 Uiso 1 1 calc R U
O16 O 0.1988(3) 0.2874(3) 0.6864(3) 0.0226(7) Uani 1 1 d . .
O17 O 0.2379(4) 0.0658(4) 0.7912(4) 0.0365(9) Uani 1 1 d . .
O18 O 0.5414(4) 0.6731(4) 0.6222(4) 0.0298(8) Uani 1 1 d . .
H18 H 0.518(7) 0.769(8) 0.614(6) 0.045 Uiso 1 1 d . U
O19 O 0.2972(4) 0.8177(4) 0.9465(3) 0.0269(8) Uani 1 1 d . .
H19 H 0.294(7) 0.905(8) 0.911(6) 0.040 Uiso 1 1 d . U
O20 O 0.3357(4) 0.5427(4) 1.1308(3) 0.0303(8) Uani 1 1 d . .
C21 C 0.0883(6) 0.3723(7) 1.1002(5) 0.0399(13) Uani 1 1 d . .
H21A H -0.0023 0.3232 1.0692 0.060 Uiso 1 1 calc R U
H21B H 0.0815 0.4467 1.1669 0.060 Uiso 1 1 calc R U
H21C H 0.1579 0.2951 1.1362 0.060 Uiso 1 1 calc R U
C22 C -0.1678(6) 0.2784(8) 0.4885(6) 0.0442(14) Uani 1 1 d . .
H22A H -0.2513 0.3293 0.5033 0.066 Uiso 1 1 calc R U
H22B H -0.1846 0.1685 0.4803 0.066 Uiso 1 1 calc R U
H22C H -0.1461 0.3174 0.4092 0.066 Uiso 1 1 calc R U
C23 C 0.1283(6) 0.2533(7) 0.4606(5) 0.0372(13) Uani 1 1 d . .
H23A H 0.0527 0.2220 0.3890 0.056 Uiso 1 1 calc R U
H23B H 0.2118 0.1934 0.4593 0.056 Uiso 1 1 calc R U
H23C H 0.1482 0.3616 0.4521 0.056 Uiso 1 1 calc R U
O24 O 0.5873(6) 0.9713(5) 0.6099(4) 0.0500(13) Uani 1 1 d . .
H24A H 0.556(9) 1.042(11) 0.556(8) 0.075 Uiso 1 1 d . U
H24B H 0.622(9) 1.019(11) 0.674(8) 0.075 Uiso 1 1 d . U

loop_
_atom_site_aniso_label
_atom_site_aniso_U_11
_atom_site_aniso_U_22
_atom_site_aniso_U_33
_atom_site_aniso_U_23
_atom_site_aniso_U_13
_atom_site_aniso_U_12
Cl1 0.0349(6) 0.0254(5) 0.0278(5) -0.0010(5) 0.0129(4) 0.0075(5)
C1 0.023(2) 0.017(2) 0.022(2) -0.0004(17) 0.0051(17) 0.0011(17)
C2 0.025(2) 0.016(2) 0.020(2) 0.0018(17) 0.0035(18) 0.0028(17)
C3 0.018(2) 0.017(2) 0.020(2) 0.0018(17) 0.0004(17) 0.0002(16)
C4 0.019(2) 0.023(2) 0.020(2) -0.0027(17) 0.0052(18) 0.0015(17)
C5 0.020(2) 0.025(2) 0.019(2) 0.0007(18) 0.0024(17) -0.0030(18)
C6 0.025(2) 0.017(2) 0.022(2) 0.0012(17) 0.0049(17) -0.0016(17)
C7 0.021(2) 0.019(2) 0.018(2) -0.0013(17) 0.0013(17) -0.0014(17)
C8 0.018(2) 0.020(2) 0.016(2) 0.0002(16) 0.0007(16) 0.0001(17)
C9 0.030(2) 0.019(2) 0.019(2) 0.0003(17) 0.0060(19) 0.0037(19)
C10 0.026(2) 0.025(2) 0.026(2) 0.0003(19) 0.0100(19) -0.0004(19)
C11 0.025(2) 0.032(3) 0.027(2) -0.002(2) 0.010(2) -0.004(2)
C12 0.021(2) 0.047(3) 0.034(3) -0.006(2) 0.008(2) -0.002(2)
C13 0.023(2) 0.036(3) 0.034(3) 0.003(2) 0.006(2) -0.005(2)
C14 0.026(2) 0.026(2) 0.026(2) 0.0027(18) 0.0014(19) 0.0006(18)
C15 0.027(2) 0.023(2) 0.025(2) -0.0052(18) -0.0003(19) -0.0048(19)
O16 0.0238(16) 0.0153(14) 0.0264(16) 0.0014(13) 0.0011(13) -0.0008(12)
O17 0.041(2) 0.0188(16) 0.045(2) 0.0067(16) -0.0014(17) -0.0048(15)
O18 0.040(2) 0.0244(18) 0.0293(19) 0.0008(15) 0.0176(16) -0.0037(15)
O19 0.0352(18) 0.0202(18) 0.0268(17) 0.0009(13) 0.0104(14) 0.0043(13)
O20 0.038(2) 0.033(2) 0.0185(17) -0.0004(14) 0.0033(14) -0.0052(16)
C21 0.046(3) 0.043(3) 0.033(3) 0.004(3) 0.012(2) -0.015(3)
C22 0.034(3) 0.058(4) 0.036(3) 0.002(3) 0.000(2) -0.001(3)
C23 0.038(3) 0.046(3) 0.028(3) -0.006(2) 0.008(2) -0.003(3)
O24 0.098(4) 0.027(2) 0.023(2) -0.0009(17) 0.009(2) -0.014(2)

loop_
_atom_type_symbol
_atom_type_description
_atom_type_scat_dispersion_real
_atom_type_scat_dispersion_imag
_atom_type_scat_source
C C 0.0033 0.0016 'International Tables Vol C Tables 4.2.6.8 and 6.1.1.4'
H H 0.0000 0.0000 'International Tables Vol C Tables 4.2.6.8 and 6.1.1.4'
O O 0.0106 0.0060 'International Tables Vol C Tables 4.2.6.8 and 6.1.1.4'
Cl Cl 0.1484 0.1585 'International Tables Vol C Tables 4.2.6.8 and 6.1.1.4'

loop_
_geom_angle_atom_site_label_1
_geom_angle_atom_site_label_2
_geom_angle_atom_site_label_3
_geom_angle
O17 C1 O16 123.8(4)
O17 C1 C2 123.3(4)
O16 C1 C2 112.8(4)
C3 C2 C1 115.5(4)
C3 C2 H2A 108.4
C1 C2 H2A 108.4
C3 C2 H2B 108.4
C1 C2 H2B 108.4
H2A C2 H2B 107.5
C8 C3 C4 119.2(4)
C8 C3 C2 121.5(4)
C4 C3 C2 119.3(4)
C3 C4 C5 121.5(4)
C3 C4 Cl1 120.5(3)
C5 C4 Cl1 118.0(3)
O18 C5 C4 118.7(4)
O18 C5 C6 122.8(4)
C4 C5 C6 118.5(4)
C7 C6 C5 120.5(4)
C7 C6 H6 119.8
C5 C6 H6 119.8
O19 C7 C6 122.4(4)
O19 C7 C8 117.2(4)
C6 C7 C8 120.4(4)
C3 C8 C7 119.9(4)
C3 C8 C9 121.1(4)
C7 C8 C9 119.0(4)
O20 C9 C10 121.7(4)
O20 C9 C8 118.8(4)
C10 C9 C8 119.4(4)
C11 C10 C9 118.1(4)
C11 C10 C21 126.0(5)
C9 C10 C21 115.9(4)
C10 C11 C12 127.1(5)
C10 C11 H11 116.4
C12 C11 H11 116.4
C11 C12 C13 110.9(4)
C11 C12 H12A 109.5
C13 C12 H12A 109.5
C11 C12 H12B 109.5
C13 C12 H12B 109.5
H12A C12 H12B 108.1
C12 C13 C14 115.5(4)
C12 C13 H13A 108.4
C14 C13 H13A 108.4
C12 C13 H13B 108.4
C14 C13 H13B 108.4
H13A C13 H13B 107.5
C22 C14 C15 111.8(4)
C22 C14 C13 110.8(4)
C15 C14 C13 111.6(4)
C22 C14 H14 107.5
C15 C14 H14 107.5
C13 C14 H14 107.5
O16 C15 C23 106.0(4)
O16 C15 C14 106.2(4)
C23 C15 C14 115.8(4)
O16 C15 H15 109.5
C23 C15 H15 109.5
C14 C15 H15 109.5
C1 O16 C15 120.6(3)
C5 O18 H18 97(4)
C7 O19 H19 111(4)
C10 C21 H21A 109.5
C10 C21 H21B 109.5
H21A C21 H21B 109.5
C10 C21 H21C 109.5
H21A C21 H21C 109.5
H21B C21 H21C 109.5
C14 C22 H22A 109.5
C14 C22 H22B 109.5
H22A C22 H22B 109.5
C14 C22 H22C 109.5
H22A C22 H22C 109.5
H22B C22 H22C 109.5
C15 C23 H23A 109.5
C15 C23 H23B 109.5
H23A C23 H23B 109.5
C15 C23 H23C 109.5
H23A C23 H23C 109.5
H23B C23 H23C 109.5
H24A O24 H24B 103(8)

loop_
_geom_bond_atom_site_label_1
_geom_bond_atom_site_label_2
_geom_bond_distance
Cl1 C4 1.735(4)
C1 O17 1.208(6)
C1 O16 1.326(5)
C1 C2 1.511(6)
C2 C3 1.506(6)
C2 H2A 0.9900
C2 H2B 0.9900
C3 C8 1.387(6)
C3 C4 1.392(6)
C4 C5 1.393(6)
C5 O18 1.354(6)
C5 C6 1.396(7)
C6 C7 1.380(6)
C6 H6 0.9500
C7 O19 1.356(5)
C7 C8 1.398(6)
C8 C9 1.509(6)
C9 O20 1.222(6)
C9 C10 1.485(7)
C10 C11 1.340(7)
C10 C21 1.497(7)
C11 C12 1.496(7)
C11 H11 0.9500
C12 C13 1.530(7)
C12 H12A 0.9900
C12 H12B 0.9900
C13 C14 1.546(7)
C13 H13A 0.9900
C13 H13B 0.9900
C14 C22 1.519(7)
C14 C15 1.527(7)
C14 H14 1.0000
C15 O16 1.464(5)
C15 C23 1.507(7)
C15 H15 1.0000
O18 H18 0.87(7)
O19 H19 0.86(7)
C21 H21A 0.9800
C21 H21B 0.9800
C21 H21C 0.9800
C22 H22A 0.9800
C22 H22B 0.9800
C22 H22C 0.9800
C23 H23A 0.9800
C23 H23B 0.9800
C23 H23C 0.9800
O24 H24A 0.86(9)
O24 H24B 0.81(9)

loop_
_geom_hbond_atom_site_label_D
_geom_hbond_atom_site_label_H
_geom_hbond_atom_site_label_A
_geom_hbond_distance_DH
_geom_hbond_distance_HA
_geom_hbond_distance_DA
_geom_hbond_angle_DHA
_geom_hbond_site_symmetry_A
C2 H2B O20 0.99 2.55 3.518(6) 167.1 2_647
O18 H18 O24 0.87(7) 1.91(7) 2.668(6) 145(6) .
O19 H19 O17 0.86(7) 1.90(7) 2.722(5) 161(6) 1_565
O24 H24A O18 0.86(9) 2.25(9) 3.080(6) 164(8) 2_656
O24 H24B O20 0.81(9) 2.04(9) 2.773(5) 150(9) 2_657

loop_
_geom_torsion_atom_site_label_1
_geom_torsion_atom_site_label_2
_geom_torsion_atom_site_label_3
_geom_torsion_atom_site_label_4
_geom_torsion
O17 C1 C2 C3 -178.7(5)
O16 C1 C2 C3 0.9(6)
C1 C2 C3 C8 100.2(5)
C1 C2 C3 C4 -79.1(5)
C8 C3 C4 C5 -2.3(6)
C2 C3 C4 C5 177.0(4)
C8 C3 C4 Cl1 178.6(3)
C2 C3 C4 Cl1 -2.1(6)
C3 C4 C5 O18 -176.8(4)
Cl1 C4 C5 O18 2.3(6)
C3 C4 C5 C6 1.7(6)
Cl1 C4 C5 C6 -179.3(3)
O18 C5 C6 C7 178.3(4)
C4 C5 C6 C7 -0.1(7)
C5 C6 C7 O19 179.9(4)
C5 C6 C7 C8 -0.8(7)
C4 C3 C8 C7 1.4(6)
C2 C3 C8 C7 -177.9(4)
C4 C3 C8 C9 -176.0(4)
C2 C3 C8 C9 4.7(7)
O19 C7 C8 C3 179.5(4)
C6 C7 C8 C3 0.1(7)
O19 C7 C8 C9 -3.0(6)
C6 C7 C8 C9 177.6(4)
C3 C8 C9 O20 103.3(5)
C7 C8 C9 O20 -74.1(6)
C3 C8 C9 C10 -74.3(6)
C7 C8 C9 C10 108.2(5)
O20 C9 C10 C11 163.1(5)
C8 C9 C10 C11 -19.3(7)
O20 C9 C10 C21 -16.1(7)
C8 C9 C10 C21 161.5(4)
C9 C10 C11 C12 178.4(5)
C21 C10 C11 C12 -2.5(9)
C10 C11 C12 C13 -106.9(6)
C11 C12 C13 C14 -68.5(6)
C12 C13 C14 C22 -114.5(5)
C12 C13 C14 C15 120.2(5)
C22 C14 C15 O16 170.0(4)
C13 C14 C15 O16 -65.3(5)
C22 C14 C15 C23 52.6(6)
C13 C14 C15 C23 177.4(4)
O17 C1 O16 C15 -0.7(7)
C2 C1 O16 C15 179.7(4)
C23 C15 O16 C1 -121.6(4)
C14 C15 O16 C1 114.7(4)
